data_7243709
loop_
_publ_author_name
'Lombard, Jean'
'Laker, Heinrich'
'Prins, Francis'
'Wahl, Helene'
'le Roex, Tanya'
'Haynes, Delia A.'

_publ_section_title
;
 Selectivity of hosts for guests by liquid-assisted grinding: differences
 between solution and mechanochemistry
;
_journal_issue 42
_journal_name_full CrystEngComm
_journal_page_first 7380
_journal_page_last 7384
_journal_paper_doi 10.1039/D1CE01286J
_journal_volume 23
_journal_year 2021
_chemical_formula_moiety 'C23 H15 O6, C12 H9 N2, C4 H8 O'
_chemical_formula_sum 'C39 H32 N2 O7'
_chemical_formula_weight 640.66
_chemical_name_common '1,10-phenanthrolinium pamoate THF solvate'
_space_group_crystal_system triclinic
_space_group_IT_number 2
_space_group_name_Hall '-P 1'
_space_group_name_H-M_alt 'P -1'
_atom_sites_solution_hydrogens mixed
_atom_sites_solution_primary direct
_atom_sites_solution_secondary difmap
_audit_creation_method SHELXL-2013
_audit_update_record
;
2021-09-23 deposited with the CCDC.	2021-09-30 downloaded from the CCDC.
;
_cell_angle_alpha 85.062(4)
_cell_angle_beta 74.512(3)
_cell_angle_gamma 72.396(3)
_cell_formula_units_Z 2
_cell_length_a 10.653(3)
_cell_length_b 11.153(3)
_cell_length_c 13.566(4)
_cell_measurement_reflns_used 3702
_cell_measurement_temperature 108(2)
_cell_measurement_theta_max 28.263
_cell_measurement_theta_min 2.256
_cell_volume 1480.5(7)
_computing_cell_refinement 'Bruker SAINT'
_computing_data_collection 'Bruker APEX2'
_computing_data_reduction 'Bruker SAINT'
_computing_molecular_graphics 'X-seed (Barbour, 2001; Atwood & Barbour, 2003)'
_computing_publication_material 'X-seed (Barbour, 2001; Atwood & Barbour, 2003)'
_computing_structure_refinement 'SHELXL-2013 (Sheldrick, 2013)'
_computing_structure_solution 'SHELXS-2013 (Sheldrick, 2013)'
_diffrn_ambient_temperature 108(2)
_diffrn_measured_fraction_theta_full 0.997
_diffrn_measured_fraction_theta_max 0.913
_diffrn_measurement_device_type 'Bruker SMART APEX'
_diffrn_measurement_method '\f and \w scans'
_diffrn_radiation_monochromator graphite
_diffrn_radiation_type MoK\a
_diffrn_radiation_wavelength 0.71073
_diffrn_reflns_av_R_equivalents 0.0289
_diffrn_reflns_av_unetI/netI 0.0402
_diffrn_reflns_Laue_measured_fraction_full 0.997
_diffrn_reflns_Laue_measured_fraction_max 0.913
_diffrn_reflns_limit_h_max 13
_diffrn_reflns_limit_h_min -14
_diffrn_reflns_limit_k_max 15
_diffrn_reflns_limit_k_min -15
_diffrn_reflns_limit_l_max 18
_diffrn_reflns_limit_l_min -18
_diffrn_reflns_number 18042
_diffrn_reflns_point_group_measured_fraction_full 0.997
_diffrn_reflns_point_group_measured_fraction_max 0.913
_diffrn_reflns_theta_full 25.242
_diffrn_reflns_theta_max 28.829
_diffrn_reflns_theta_min 1.916
_diffrn_source 'fine-focused sealed tube'
_exptl_absorpt_coefficient_mu 0.099
_exptl_absorpt_correction_type multi-scan
_exptl_absorpt_process_details 'symmetry-related measurements'
_exptl_crystal_colour Yellow
_exptl_crystal_density_diffrn 1.437
_exptl_crystal_density_method 'not measured'
_exptl_crystal_description Shard
_exptl_crystal_F_000 672
_exptl_crystal_recrystallization_method 'Re-crystallisation from solvent'
_exptl_crystal_size_max 0.368
_exptl_crystal_size_mid 0.119
_exptl_crystal_size_min 0.045
_exptl_transmission_factor_max 0.996
_exptl_transmission_factor_min 0.964
_refine_diff_density_max 1.007
_refine_diff_density_min -0.641
_refine_diff_density_rms 0.076
_refine_ls_extinction_method none
_refine_ls_goodness_of_fit_ref 1.071
_refine_ls_hydrogen_treatment mixed
_refine_ls_matrix_type full
_refine_ls_number_parameters 449
_refine_ls_number_reflns 7068
_refine_ls_number_restraints 0
_refine_ls_restrained_S_all 1.071
_refine_ls_R_factor_all 0.0966
_refine_ls_R_factor_gt 0.0681
_refine_ls_shift/su_max 0.000
_refine_ls_shift/su_mean 0.000
_refine_ls_structure_factor_coef Fsqd
_refine_ls_weighting_details 'w=1/[\s^2^(Fo^2^)+(0.1108P)^2^+1.0964P] where P=(Fo^2^+2Fc^2^)/3'
_refine_ls_weighting_scheme calc
_refine_ls_wR_factor_gt 0.1946
_refine_ls_wR_factor_ref 0.2175
_reflns_Friedel_coverage 0.000
_reflns_number_gt 4852
_reflns_number_total 7068
_reflns_threshold_expression 'I > 2\s(I)'
_cod_data_source_file d1ce01286j2.cif
_cod_data_source_block 1-THF
_cod_depositor_comments
;
The following automatic conversions were performed:

data item '_atom_sites_solution_primary' value 'Direct' was changed
to 'direct' in accordance with the
/home/data/users/saulius/crontab/automatic-downloads/rss-feeds/RSC/lib/dictionaries/cif_core.dic
dictionary named 'cif_core.dic' version 2.4.2 last updated on
2011-04-26.

data item '_atom_sites_solution_secondary' value 'Difmap' was changed
to 'difmap' in accordance with the
/home/data/users/saulius/crontab/automatic-downloads/rss-feeds/RSC/lib/dictionaries/cif_core.dic
dictionary named 'cif_core.dic' version 2.4.2 last updated on
2011-04-26.

Automatic conversion script
Id: cif_fix_values 7556 2019-12-06 15:28:31Z antanas 

 Adding full bibliography for 7243708--7243711.cif.
;
_cod_original_cell_volume 1480.6(7)
_cod_database_code 7243709
_shelx_space_group_comment
;
The symmetry employed for this shelxl refinement is uniquely defined
by the following loop, which should always be used as a source of
symmetry information in preference to the above space-group names.
They are only intended as comments.
;
_shelx_estimated_absorpt_t_min 0.964
_shelx_estimated_absorpt_t_max 0.996
_shelxl_version_number 2013-4

loop_
_space_group_symop_operation_xyz
'x, y, z'
'-x, -y, -z'

loop_
_atom_site_label
_atom_site_type_symbol
_atom_site_fract_x
_atom_site_fract_y
_atom_site_fract_z
_atom_site_U_iso_or_equiv
_atom_site_adp_type
_atom_site_occupancy
_atom_site_site_symmetry_order
_atom_site_calc_flag
_atom_site_refinement_flags_posn
_atom_site_refinement_flags_adp
_atom_site_refinement_flags_occupancy
_atom_site_disorder_assembly
_atom_site_disorder_group
O1 O 0.5931(2) 0.64862(19) 0.85616(13) 0.0299(4) Uani 1 1 d . . . . .
N1 N 0.1190(2) 0.8090(2) 0.13712(18) 0.0304(5) Uani 1 1 d . . . . .
C1 C 0.6211(2) 0.7243(2) 0.78215(17) 0.0230(5) Uani 1 1 d . . . . .
O2 O 0.68853(19) 0.79717(18) 0.78294(13) 0.0293(4) Uani 1 1 d . . . . .
N2 N -0.1338(2) 0.9697(2) 0.14058(17) 0.0311(5) Uani 1 1 d . . . . .
C2 C 0.5662(2) 0.7199(2) 0.69237(16) 0.0195(5) Uani 1 1 d . . . . .
O3 O 0.67836(17) 0.86981(16) 0.60111(13) 0.0226(4) Uani 1 1 d . . . . .
C3 C 0.5979(2) 0.7948(2) 0.60363(17) 0.0184(5) Uani 1 1 d . . . . .
O4 O 0.69745(19) 0.64397(18) -0.00187(13) 0.0300(4) Uani 1 1 d . . . . .
C4 C 0.5503(2) 0.7910(2) 0.51835(16) 0.0170(4) Uani 1 1 d . . . . .
O5 O 0.51887(18) 0.80128(18) 0.07172(13) 0.0293(4) Uani 1 1 d . . . . .
C5 C 0.4601(2) 0.7175(2) 0.52374(16) 0.0172(4) Uani 1 1 d . . . . .
O6 O 0.50127(16) 0.88016(16) 0.24523(13) 0.0224(4) Uani 1 1 d . . . . .
C6 C 0.3950(2) 0.7188(2) 0.44453(17) 0.0198(5) Uani 1 1 d . . . . .
H6 H 0.4111 0.7707 0.3860 0.024 Uiso 1 1 calc R U . . .
O7 O 0.0470(3) 0.9254(2) 0.3215(2) 0.0554(6) Uani 1 1 d . . . . .
C7 C 0.3097(2) 0.6465(2) 0.45137(18) 0.0238(5) Uani 1 1 d . . . . .
H7 H 0.2670 0.6494 0.3977 0.029 Uiso 1 1 calc R U . . .
C8 C 0.2842(2) 0.5677(2) 0.53666(19) 0.0246(5) Uani 1 1 d . . . . .
H8 H 0.2265 0.5165 0.5394 0.029 Uiso 1 1 calc R U . . .
C9 C 0.3425(2) 0.5653(2) 0.61512(18) 0.0227(5) Uani 1 1 d . . . . .
H9 H 0.3249 0.5123 0.6726 0.027 Uiso 1 1 calc R U . . .
C10 C 0.4295(2) 0.6414(2) 0.61167(17) 0.0190(5) Uani 1 1 d . . . . .
C11 C 0.4860(2) 0.6433(2) 0.69380(17) 0.0200(5) Uani 1 1 d . . . . .
H11 H 0.4684 0.5905 0.7515 0.024 Uiso 1 1 calc R U . . .
C12 C 0.5929(2) 0.8655(2) 0.42279(16) 0.0173(4) Uani 1 1 d . . . . .
H12A H 0.6473 0.9167 0.4372 0.021 Uiso 1 1 calc R U . . .
H12B H 0.5101 0.9242 0.4069 0.021 Uiso 1 1 calc R U . . .
C13 C 0.6313(3) 0.7223(2) 0.07011(17) 0.0229(5) Uani 1 1 d . . . . .
C14 C 0.6942(2) 0.7153(2) 0.15778(16) 0.0179(4) Uani 1 1 d . . . . .
C15 C 0.6232(2) 0.7947(2) 0.24459(16) 0.0166(4) Uani 1 1 d . . . . .
C16 C 0.6756(2) 0.7851(2) 0.32914(16) 0.0162(4) Uani 1 1 d . . . . .
C17 C 0.8084(2) 0.7011(2) 0.32461(16) 0.0160(4) Uani 1 1 d . . . . .
C18 C 0.8732(2) 0.6922(2) 0.40531(17) 0.0186(5) Uani 1 1 d . . . . .
H18 H 0.8274 0.7431 0.4643 0.022 Uiso 1 1 calc R U . . .
C19 C 1.0006(2) 0.6113(2) 0.39902(18) 0.0217(5) Uani 1 1 d . . . . .
H19 H 1.0420 0.6072 0.4537 0.026 Uiso 1 1 calc R U . . .
C20 C 1.0715(2) 0.5338(2) 0.31287(19) 0.0244(5) Uani 1 1 d . . . . .
H20 H 1.1592 0.4772 0.3102 0.029 Uiso 1 1 calc R U . . .
C21 C 1.0137(2) 0.5406(2) 0.23329(19) 0.0228(5) Uani 1 1 d . . . . .
H21 H 1.0620 0.4892 0.1749 0.027 Uiso 1 1 calc R U . . .
C22 C 0.8817(2) 0.6239(2) 0.23701(16) 0.0171(4) Uani 1 1 d . . . . .
C23 C 0.8208(2) 0.6320(2) 0.15523(16) 0.0187(5) Uani 1 1 d . . . . .
H23 H 0.8677 0.5793 0.0974 0.022 Uiso 1 1 calc R U . . .
C24 C 0.2420(3) 0.7336(3) 0.1376(3) 0.0378(7) Uani 1 1 d . . . . .
H24 H 0.2797 0.7403 0.1922 0.045 Uiso 1 1 calc R U . . .
C25 C 0.3174(3) 0.6463(3) 0.0625(2) 0.0374(7) Uani 1 1 d . . . . .
H25 H 0.4051 0.5933 0.0649 0.045 Uiso 1 1 calc R U . . .
C26 C 0.2601(3) 0.6382(3) -0.0178(3) 0.0400(7) Uani 1 1 d . . . . .
H26 H 0.3099 0.5795 -0.0713 0.048 Uiso 1 1 calc R U . . .
C27 C 0.1294(3) 0.7167(3) -0.0195(2) 0.0341(6) Uani 1 1 d . . . . .
C28 C 0.0634(3) 0.7110(3) -0.0986(2) 0.0378(7) Uani 1 1 d . . . . .
H28 H 0.1090 0.6526 -0.1528 0.045 Uiso 1 1 calc R U . . .
C29 C -0.0625(3) 0.7880(3) -0.0960(2) 0.0359(6) Uani 1 1 d . . . . .
H29 H -0.1055 0.7817 -0.1475 0.043 Uiso 1 1 calc R U . . .
C30 C -0.1313(3) 0.8784(2) -0.0170(2) 0.0297(6) Uani 1 1 d . . . . .
C31 C -0.2617(3) 0.9626(3) -0.0115(2) 0.0340(6) Uani 1 1 d . . . . .
H31 H -0.3064 0.9615 -0.0632 0.041 Uiso 1 1 calc R U . . .
C32 C -0.3245(3) 1.0456(3) 0.0672(2) 0.0365(6) Uani 1 1 d . . . . .
H32 H -0.4127 1.1021 0.0712 0.044 Uiso 1 1 calc R U . . .
C33 C -0.2562(3) 1.0457(3) 0.1416(2) 0.0354(6) Uani 1 1 d . . . . .
H33 H -0.3003 1.1037 0.1962 0.043 Uiso 1 1 calc R U . . .
C34 C -0.0705(3) 0.8864(2) 0.0617(2) 0.0276(5) Uani 1 1 d . . . . .
C35 C 0.0612(3) 0.8025(3) 0.0593(2) 0.0301(6) Uani 1 1 d . . . . .
C36 C -0.0923(4) 0.9883(3) 0.3573(4) 0.0614(11) Uani 1 1 d . . . . .
H36A H -0.1256 0.9646 0.4294 0.074 Uiso 1 1 calc R U . . .
H36B H -0.1446 0.9642 0.3160 0.074 Uiso 1 1 calc R U . . .
H3O H 0.694(4) 0.861(3) 0.664(3) 0.057(11) Uiso 1 1 d . . . . .
H6O H 0.488(3) 0.867(3) 0.184(3) 0.039(9) Uiso 1 1 d . . . . .
H1O H 0.633(5) 0.650(5) 0.898(4) 0.098(17) Uiso 1 1 d . . . . .
H1N H 0.045(2) 0.882(2) 0.1965(17) 0.008(5) Uiso 1 1 d . . . . .
C37 C -0.1112(3) 1.1216(3) 0.3493(3) 0.0445(7) Uani 1 1 d . . . . .
H37A H -0.1918 1.1674 0.4020 0.053 Uiso 1 1 calc R U . . .
H37B H -0.1223 1.1536 0.2808 0.053 Uiso 1 1 calc R U . . .
C38 C 0.0194(3) 1.1348(3) 0.3667(3) 0.0470(8) Uani 1 1 d . . . . .
H38A H 0.0095 1.1481 0.4400 0.056 Uiso 1 1 calc R U . . .
H38B H 0.0458 1.2055 0.3262 0.056 Uiso 1 1 calc R U . . .
C39 C 0.1239(3) 1.0078(3) 0.3296(3) 0.0437(7) Uani 1 1 d . . . . .
H39B H 0.1853 1.0179 0.2624 0.052 Uiso 1 1 calc R U . . .
H39A H 0.1796 0.9737 0.3792 0.052 Uiso 1 1 calc R U . . .

loop_
_atom_site_aniso_label
_atom_site_aniso_U_11
_atom_site_aniso_U_22
_atom_site_aniso_U_33
_atom_site_aniso_U_23
_atom_site_aniso_U_13
_atom_site_aniso_U_12
O1 0.0377(11) 0.0441(11) 0.0142(8) 0.0022(7) -0.0127(8) -0.0163(9)
N1 0.0255(11) 0.0308(12) 0.0365(12) 0.0021(10) -0.0096(10) -0.0096(9)
C1 0.0206(11) 0.0325(13) 0.0155(11) -0.0054(9) -0.0062(9) -0.0045(10)
O2 0.0333(10) 0.0414(11) 0.0203(8) -0.0019(7) -0.0130(7) -0.0154(8)
N2 0.0332(12) 0.0335(12) 0.0297(12) 0.0061(9) -0.0090(10) -0.0149(10)
C2 0.0173(11) 0.0269(12) 0.0139(10) -0.0030(8) -0.0056(8) -0.0038(9)
O3 0.0249(9) 0.0296(9) 0.0198(8) -0.0024(7) -0.0102(7) -0.0126(7)
C3 0.0153(10) 0.0229(11) 0.0185(10) -0.0039(9) -0.0060(8) -0.0050(9)
O4 0.0357(10) 0.0400(10) 0.0172(8) -0.0036(7) -0.0134(7) -0.0086(8)
C4 0.0152(10) 0.0216(11) 0.0137(10) -0.0023(8) -0.0038(8) -0.0037(8)
O5 0.0270(10) 0.0404(11) 0.0237(9) 0.0012(8) -0.0159(7) -0.0065(8)
C5 0.0133(10) 0.0207(11) 0.0154(10) -0.0016(8) -0.0027(8) -0.0023(8)
O6 0.0182(8) 0.0298(9) 0.0186(8) 0.0013(7) -0.0094(7) -0.0022(7)
C6 0.0173(11) 0.0265(12) 0.0174(10) 0.0008(9) -0.0068(9) -0.0070(9)
O7 0.0520(15) 0.0506(14) 0.0669(16) -0.0090(12) -0.0154(12) -0.0170(12)
C7 0.0199(11) 0.0345(13) 0.0213(11) -0.0008(10) -0.0097(9) -0.0103(10)
C8 0.0222(12) 0.0292(13) 0.0274(12) 0.0016(10) -0.0094(10) -0.0125(10)
C9 0.0211(12) 0.0270(12) 0.0212(11) 0.0043(9) -0.0070(9) -0.0084(10)
C10 0.0150(10) 0.0243(11) 0.0160(10) -0.0010(8) -0.0032(8) -0.0039(9)
C11 0.0175(11) 0.0263(12) 0.0139(10) 0.0003(8) -0.0028(8) -0.0043(9)
C12 0.0159(10) 0.0212(11) 0.0163(10) -0.0003(8) -0.0063(8) -0.0056(8)
C13 0.0284(13) 0.0302(13) 0.0157(11) 0.0037(9) -0.0089(9) -0.0149(10)
C14 0.0204(11) 0.0234(11) 0.0130(10) 0.0031(8) -0.0066(8) -0.0097(9)
C15 0.0149(10) 0.0210(11) 0.0153(10) 0.0032(8) -0.0055(8) -0.0067(8)
C16 0.0157(10) 0.0210(11) 0.0142(10) 0.0014(8) -0.0058(8) -0.0076(8)
C17 0.0146(10) 0.0199(11) 0.0155(10) 0.0007(8) -0.0047(8) -0.0075(8)
C18 0.0173(11) 0.0264(12) 0.0157(10) 0.0017(8) -0.0063(8) -0.0101(9)
C19 0.0166(11) 0.0319(13) 0.0220(11) 0.0063(9) -0.0123(9) -0.0103(9)
C20 0.0156(11) 0.0269(12) 0.0290(13) 0.0015(10) -0.0074(9) -0.0026(9)
C21 0.0182(11) 0.0247(12) 0.0239(12) -0.0027(9) -0.0030(9) -0.0050(9)
C22 0.0163(10) 0.0207(11) 0.0165(10) 0.0023(8) -0.0054(8) -0.0081(9)
C23 0.0208(11) 0.0222(11) 0.0133(10) -0.0001(8) -0.0025(8) -0.0080(9)
C24 0.0262(14) 0.0376(16) 0.0507(18) 0.0035(13) -0.0107(13) -0.0108(12)
C25 0.0230(13) 0.0288(14) 0.0540(18) 0.0025(13) -0.0024(12) -0.0057(11)
C26 0.0342(16) 0.0298(14) 0.0489(18) -0.0026(13) 0.0020(13) -0.0096(12)
C27 0.0263(13) 0.0299(14) 0.0471(17) 0.0109(12) -0.0093(12) -0.0126(11)
C28 0.0431(17) 0.0304(14) 0.0386(16) -0.0025(12) -0.0038(13) -0.0141(13)
C29 0.0422(16) 0.0380(15) 0.0359(15) 0.0013(12) -0.0157(13) -0.0192(13)
C30 0.0364(15) 0.0301(13) 0.0295(13) 0.0059(10) -0.0109(11) -0.0190(12)
C31 0.0343(15) 0.0374(15) 0.0352(15) 0.0112(12) -0.0126(12) -0.0174(12)
C32 0.0322(15) 0.0366(15) 0.0404(16) 0.0116(12) -0.0106(12) -0.0118(12)
C33 0.0306(14) 0.0327(14) 0.0385(15) 0.0035(12) -0.0050(12) -0.0069(12)
C34 0.0313(13) 0.0305(13) 0.0273(13) 0.0052(10) -0.0083(11) -0.0187(11)
C35 0.0295(14) 0.0324(14) 0.0338(14) 0.0092(11) -0.0092(11) -0.0183(11)
C36 0.0366(18) 0.047(2) 0.105(3) -0.013(2) -0.021(2) -0.0125(16)
C37 0.0366(17) 0.0510(19) 0.0438(17) -0.0080(14) -0.0099(14) -0.0080(14)
C38 0.0477(19) 0.0450(18) 0.0521(19) -0.0056(15) -0.0169(16) -0.0139(15)
C39 0.0372(17) 0.0459(18) 0.0528(19) -0.0031(15) -0.0160(14) -0.0141(14)

loop_
_atom_type_symbol
_atom_type_description
_atom_type_scat_dispersion_real
_atom_type_scat_dispersion_imag
_atom_type_scat_source
C C 0.0033 0.0016 'International Tables Vol C Tables 4.2.6.8 and 6.1.1.4'
H H 0.0000 0.0000 'International Tables Vol C Tables 4.2.6.8 and 6.1.1.4'
N N 0.0061 0.0033 'International Tables Vol C Tables 4.2.6.8 and 6.1.1.4'
O O 0.0106 0.0060 'International Tables Vol C Tables 4.2.6.8 and 6.1.1.4'

loop_
_geom_angle_atom_site_label_1
_geom_angle_atom_site_label_2
_geom_angle_atom_site_label_3
_geom_angle
_geom_angle_site_symmetry_1
_geom_angle_site_symmetry_3
_geom_angle_publ_flag
C1 O1 H1O 110(4) . . ?
C24 N1 C35 120.3(3) . . ?
C24 N1 H1N 129.2(11) . . ?
C35 N1 H1N 110.4(11) . . ?
O2 C1 O1 123.7(2) . . ?
O2 C1 C2 120.8(2) . . ?
O1 C1 C2 115.5(2) . . ?
C33 N2 C34 118.0(2) . . ?
C11 C2 C3 119.3(2) . . ?
C11 C2 C1 120.6(2) . . ?
C3 C2 C1 120.1(2) . . ?
C3 O3 H3O 104(2) . . ?
O3 C3 C4 118.9(2) . . ?
O3 C3 C2 119.72(19) . . ?
C4 C3 C2 121.4(2) . . ?
C3 C4 C5 118.5(2) . . ?
C3 C4 C12 120.07(19) . . ?
C5 C4 C12 121.44(18) . . ?
C6 C5 C4 122.2(2) . . ?
C6 C5 C10 117.6(2) . . ?
C4 C5 C10 120.2(2) . . ?
C15 O6 H6O 103(2) . . ?
C7 C6 C5 121.0(2) . . ?
C7 C6 H6 119.5 . . ?
C5 C6 H6 119.5 . . ?
C36 O7 C39 108.8(3) . . ?
C6 C7 C8 121.1(2) . . ?
C6 C7 H7 119.4 . . ?
C8 C7 H7 119.4 . . ?
C9 C8 C7 119.8(2) . . ?
C9 C8 H8 120.1 . . ?
C7 C8 H8 120.1 . . ?
C8 C9 C10 120.6(2) . . ?
C8 C9 H9 119.7 . . ?
C10 C9 H9 119.7 . . ?
C11 C10 C9 121.1(2) . . ?
C11 C10 C5 119.1(2) . . ?
C9 C10 C5 119.8(2) . . ?
C2 C11 C10 121.3(2) . . ?
C2 C11 H11 119.3 . . ?
C10 C11 H11 119.3 . . ?
C4 C12 C16 114.24(18) . . ?
C4 C12 H12A 108.7 . . ?
C16 C12 H12A 108.7 . . ?
C4 C12 H12B 108.7 . . ?
C16 C12 H12B 108.7 . . ?
H12A C12 H12B 107.6 . . ?
O5 C13 O4 124.0(2) . . ?
O5 C13 C14 119.6(2) . . ?
O4 C13 C14 116.4(2) . . ?
C23 C14 C15 119.62(19) . . ?
C23 C14 C13 120.3(2) . . ?
C15 C14 C13 120.1(2) . . ?
O6 C15 C16 119.1(2) . . ?
O6 C15 C14 119.58(19) . . ?
C16 C15 C14 121.3(2) . . ?
C15 C16 C17 118.5(2) . . ?
C15 C16 C12 119.72(19) . . ?
C17 C16 C12 121.73(18) . . ?
C18 C17 C22 117.6(2) . . ?
C18 C17 C16 122.0(2) . . ?
C22 C17 C16 120.39(19) . . ?
C19 C18 C17 120.9(2) . . ?
C19 C18 H18 119.6 . . ?
C17 C18 H18 119.6 . . ?
C18 C19 C20 121.2(2) . . ?
C18 C19 H19 119.4 . . ?
C20 C19 H19 119.4 . . ?
C21 C20 C19 119.8(2) . . ?
C21 C20 H20 120.1 . . ?
C19 C20 H20 120.1 . . ?
C20 C21 C22 120.6(2) . . ?
C20 C21 H21 119.7 . . ?
C22 C21 H21 119.7 . . ?
C23 C22 C21 121.2(2) . . ?
C23 C22 C17 118.9(2) . . ?
C21 C22 C17 120.0(2) . . ?
C14 C23 C22 121.1(2) . . ?
C14 C23 H23 119.4 . . ?
C22 C23 H23 119.4 . . ?
N1 C24 C25 123.0(3) . . ?
N1 C24 H24 118.5 . . ?
C25 C24 H24 118.5 . . ?
C24 C25 C26 117.6(3) . . ?
C24 C25 H25 121.2 . . ?
C26 C25 H25 121.2 . . ?
C25 C26 C27 120.4(3) . . ?
C25 C26 H26 119.8 . . ?
C27 C26 H26 119.8 . . ?
C35 C27 C26 117.9(3) . . ?
C35 C27 C28 119.0(3) . . ?
C26 C27 C28 123.1(3) . . ?
C29 C28 C27 120.6(3) . . ?
C29 C28 H28 119.7 . . ?
C27 C28 H28 119.7 . . ?
C28 C29 C30 120.7(3) . . ?
C28 C29 H29 119.7 . . ?
C30 C29 H29 119.7 . . ?
C31 C30 C34 116.6(3) . . ?
C31 C30 C29 123.1(3) . . ?
C34 C30 C29 120.3(3) . . ?
C32 C31 C30 120.7(3) . . ?
C32 C31 H31 119.6 . . ?
C30 C31 H31 119.6 . . ?
C31 C32 C33 118.4(3) . . ?
C31 C32 H32 120.8 . . ?
C33 C32 H32 120.8 . . ?
N2 C33 C32 123.8(3) . . ?
N2 C33 H33 118.1 . . ?
C32 C33 H33 118.1 . . ?
N2 C34 C30 122.5(2) . . ?
N2 C34 C35 119.1(2) . . ?
C30 C34 C35 118.4(2) . . ?
N1 C35 C27 120.8(2) . . ?
N1 C35 C34 118.2(2) . . ?
C27 C35 C34 121.0(2) . . ?
O7 C36 C37 108.9(3) . . ?
O7 C36 H36A 109.9 . . ?
C37 C36 H36A 109.9 . . ?
O7 C36 H36B 109.9 . . ?
C37 C36 H36B 109.9 . . ?
H36A C36 H36B 108.3 . . ?
C36 C37 C38 103.3(3) . . ?
C36 C37 H37A 111.1 . . ?
C38 C37 H37A 111.1 . . ?
C36 C37 H37B 111.1 . . ?
C38 C37 H37B 111.1 . . ?
H37A C37 H37B 109.1 . . ?
C37 C38 C39 102.9(3) . . ?
C37 C38 H38A 111.2 . . ?
C39 C38 H38A 111.2 . . ?
C37 C38 H38B 111.2 . . ?
C39 C38 H38B 111.2 . . ?
H38A C38 H38B 109.1 . . ?
O7 C39 C38 106.3(3) . . ?
O7 C39 H39B 110.5 . . ?
C38 C39 H39B 110.5 . . ?
O7 C39 H39A 110.5 . . ?
C38 C39 H39A 110.5 . . ?
H39B C39 H39A 108.7 . . ?

loop_
_geom_bond_atom_site_label_1
_geom_bond_atom_site_label_2
_geom_bond_distance
_geom_bond_site_symmetry_2
_geom_bond_publ_flag
O1 C1 1.287(3) . ?
O1 H1O 0.79(5) . ?
N1 C24 1.327(4) . ?
N1 C35 1.374(3) . ?
N1 H1N 1.15(2) . ?
C1 O2 1.239(3) . ?
C1 C2 1.495(3) . ?
N2 C33 1.320(4) . ?
N2 C34 1.368(3) . ?
C2 C11 1.375(3) . ?
C2 C3 1.429(3) . ?
O3 C3 1.360(3) . ?
O3 H3O 0.91(4) . ?
C3 C4 1.390(3) . ?
O4 C13 1.273(3) . ?
C4 C5 1.424(3) . ?
C4 C12 1.519(3) . ?
O5 C13 1.249(3) . ?
C5 C6 1.423(3) . ?
C5 C10 1.427(3) . ?
O6 C15 1.358(3) . ?
O6 H6O 0.90(3) . ?
C6 C7 1.368(3) . ?
C6 H6 0.9500 . ?
O7 C36 1.405(4) . ?
O7 C39 1.432(4) . ?
C7 C8 1.409(3) . ?
C7 H7 0.9500 . ?
C8 C9 1.363(3) . ?
C8 H8 0.9500 . ?
C9 C10 1.425(3) . ?
C9 H9 0.9500 . ?
C10 C11 1.405(3) . ?
C11 H11 0.9500 . ?
C12 C16 1.522(3) . ?
C12 H12A 0.9900 . ?
C12 H12B 0.9900 . ?
C13 C14 1.500(3) . ?
C14 C23 1.380(3) . ?
C14 C15 1.429(3) . ?
C15 C16 1.387(3) . ?
C16 C17 1.430(3) . ?
C17 C18 1.424(3) . ?
C17 C22 1.427(3) . ?
C18 C19 1.369(3) . ?
C18 H18 0.9500 . ?
C19 C20 1.411(3) . ?
C19 H19 0.9500 . ?
C20 C21 1.365(3) . ?
C20 H20 0.9500 . ?
C21 C22 1.423(3) . ?
C21 H21 0.9500 . ?
C22 C23 1.411(3) . ?
C23 H23 0.9500 . ?
C24 C25 1.375(4) . ?
C24 H24 0.9500 . ?
C25 C26 1.405(5) . ?
C25 H25 0.9500 . ?
C26 C27 1.408(4) . ?
C26 H26 0.9500 . ?
C27 C35 1.389(4) . ?
C27 C28 1.445(4) . ?
C28 C29 1.349(4) . ?
C28 H28 0.9500 . ?
C29 C30 1.423(4) . ?
C29 H29 0.9500 . ?
C30 C31 1.409(4) . ?
C30 C34 1.410(4) . ?
C31 C32 1.363(4) . ?
C31 H31 0.9500 . ?
C32 C33 1.394(4) . ?
C32 H32 0.9500 . ?
C33 H33 0.9500 . ?
C34 C35 1.425(4) . ?
C36 C37 1.437(5) . ?
C36 H36A 0.9900 . ?
C36 H36B 0.9900 . ?
C37 C38 1.523(4) . ?
C37 H37A 0.9900 . ?
C37 H37B 0.9900 . ?
C38 C39 1.539(5) . ?
C38 H38A 0.9900 . ?
C38 H38B 0.9900 . ?
C39 H39B 0.9900 . ?
C39 H39A 0.9900 . ?

loop_
_geom_hbond_atom_site_label_D
_geom_hbond_atom_site_label_H
_geom_hbond_atom_site_label_A
_geom_hbond_distance_DH
_geom_hbond_distance_HA
_geom_hbond_distance_DA
_geom_hbond_angle_DHA
_geom_hbond_site_symmetry_A
O3 H3O O2 0.91(4) 1.69(4) 2.549(2) 156(3) .
O6 H6O O5 0.90(3) 1.66(3) 2.524(2) 159(3) .
O1 H1O O4 0.79(5) 1.67(5) 2.458(2) 171(6) 1_556
N1 H1N O7 1.15(2) 1.81(2) 2.732(4) 133.8(17) .

loop_
_geom_torsion_atom_site_label_1
_geom_torsion_atom_site_label_2
_geom_torsion_atom_site_label_3
_geom_torsion_atom_site_label_4
_geom_torsion
_geom_torsion_site_symmetry_1
_geom_torsion_site_symmetry_2
_geom_torsion_site_symmetry_3
_geom_torsion_site_symmetry_4
_geom_torsion_publ_flag
O2 C1 C2 C11 -176.9(2) . . . . ?
O1 C1 C2 C11 3.0(3) . . . . ?
O2 C1 C2 C3 3.7(3) . . . . ?
O1 C1 C2 C3 -176.4(2) . . . . ?
C11 C2 C3 O3 -179.2(2) . . . . ?
C1 C2 C3 O3 0.2(3) . . . . ?
C11 C2 C3 C4 -0.6(3) . . . . ?
C1 C2 C3 C4 178.8(2) . . . . ?
O3 C3 C4 C5 -176.6(2) . . . . ?
C2 C3 C4 C5 4.7(3) . . . . ?
O3 C3 C4 C12 2.5(3) . . . . ?
C2 C3 C4 C12 -176.2(2) . . . . ?
C3 C4 C5 C6 173.1(2) . . . . ?
C12 C4 C5 C6 -6.0(3) . . . . ?
C3 C4 C5 C10 -5.4(3) . . . . ?
C12 C4 C5 C10 175.51(19) . . . . ?
C4 C5 C6 C7 179.5(2) . . . . ?
C10 C5 C6 C7 -2.0(3) . . . . ?
C5 C6 C7 C8 -0.5(4) . . . . ?
C6 C7 C8 C9 1.6(4) . . . . ?
C7 C8 C9 C10 -0.2(4) . . . . ?
C8 C9 C10 C11 177.5(2) . . . . ?
C8 C9 C10 C5 -2.3(4) . . . . ?
C6 C5 C10 C11 -176.5(2) . . . . ?
C4 C5 C10 C11 2.1(3) . . . . ?
C6 C5 C10 C9 3.3(3) . . . . ?
C4 C5 C10 C9 -178.1(2) . . . . ?
C3 C2 C11 C10 -2.9(3) . . . . ?
C1 C2 C11 C10 177.7(2) . . . . ?
C9 C10 C11 C2 -177.7(2) . . . . ?
C5 C10 C11 C2 2.1(3) . . . . ?
C3 C4 C12 C16 116.6(2) . . . . ?
C5 C4 C12 C16 -64.4(3) . . . . ?
O5 C13 C14 C23 -177.4(2) . . . . ?
O4 C13 C14 C23 3.5(3) . . . . ?
O5 C13 C14 C15 2.7(3) . . . . ?
O4 C13 C14 C15 -176.4(2) . . . . ?
C23 C14 C15 O6 177.29(19) . . . . ?
C13 C14 C15 O6 -2.8(3) . . . . ?
C23 C14 C15 C16 -3.6(3) . . . . ?
C13 C14 C15 C16 176.3(2) . . . . ?
O6 C15 C16 C17 -175.61(19) . . . . ?
C14 C15 C16 C17 5.3(3) . . . . ?
O6 C15 C16 C12 2.9(3) . . . . ?
C14 C15 C16 C12 -176.17(19) . . . . ?
C4 C12 C16 C15 115.9(2) . . . . ?
C4 C12 C16 C17 -65.6(3) . . . . ?
C15 C16 C17 C18 175.6(2) . . . . ?
C12 C16 C17 C18 -2.9(3) . . . . ?
C15 C16 C17 C22 -3.5(3) . . . . ?
C12 C16 C17 C22 178.01(19) . . . . ?
C22 C17 C18 C19 -0.7(3) . . . . ?
C16 C17 C18 C19 -179.8(2) . . . . ?
C17 C18 C19 C20 -0.3(3) . . . . ?
C18 C19 C20 C21 1.1(4) . . . . ?
C19 C20 C21 C22 -0.8(4) . . . . ?
C20 C21 C22 C23 179.9(2) . . . . ?
C20 C21 C22 C17 -0.2(3) . . . . ?
C18 C17 C22 C23 -179.10(19) . . . . ?
C16 C17 C22 C23 0.0(3) . . . . ?
C18 C17 C22 C21 1.0(3) . . . . ?
C16 C17 C22 C21 -179.9(2) . . . . ?
C15 C14 C23 C22 0.0(3) . . . . ?
C13 C14 C23 C22 -179.9(2) . . . . ?
C21 C22 C23 C14 -178.3(2) . . . . ?
C17 C22 C23 C14 1.8(3) . . . . ?
C35 N1 C24 C25 -0.2(4) . . . . ?
N1 C24 C25 C26 0.2(4) . . . . ?
C24 C25 C26 C27 -0.6(4) . . . . ?
C25 C26 C27 C35 1.0(4) . . . . ?
C25 C26 C27 C28 -178.5(3) . . . . ?
C35 C27 C28 C29 0.1(4) . . . . ?
C26 C27 C28 C29 179.6(3) . . . . ?
C27 C28 C29 C30 1.7(4) . . . . ?
C28 C29 C30 C31 178.9(3) . . . . ?
C28 C29 C30 C34 -1.9(4) . . . . ?
C34 C30 C31 C32 -0.7(4) . . . . ?
C29 C30 C31 C32 178.5(3) . . . . ?
C30 C31 C32 C33 0.4(4) . . . . ?
C34 N2 C33 C32 0.1(4) . . . . ?
C31 C32 C33 N2 -0.1(4) . . . . ?
C33 N2 C34 C30 -0.5(4) . . . . ?
C33 N2 C34 C35 -179.4(2) . . . . ?
C31 C30 C34 N2 0.8(4) . . . . ?
C29 C30 C34 N2 -178.5(2) . . . . ?
C31 C30 C34 C35 179.7(2) . . . . ?
C29 C30 C34 C35 0.4(4) . . . . ?
C24 N1 C35 C27 0.6(4) . . . . ?
C24 N1 C35 C34 -179.3(2) . . . . ?
C26 C27 C35 N1 -1.0(4) . . . . ?
C28 C27 C35 N1 178.6(2) . . . . ?
C26 C27 C35 C34 178.9(2) . . . . ?
C28 C27 C35 C34 -1.5(4) . . . . ?
N2 C34 C35 N1 0.1(3) . . . . ?
C30 C34 C35 N1 -178.8(2) . . . . ?
N2 C34 C35 C27 -179.8(2) . . . . ?
C30 C34 C35 C27 1.3(4) . . . . ?
C39 O7 C36 C37 23.4(4) . . . . ?
O7 C36 C37 C38 -32.0(4) . . . . ?
C36 C37 C38 C39 27.6(4) . . . . ?
C36 O7 C39 C38 -4.3(4) . . . . ?
C37 C38 C39 O7 -14.6(3) . . . . ?
